data_1574895
loop_
_publ_author_name
'Fischer, Lukas'
'Lee, Michael H.'
'Wiesner, Anja'
'M&#xfc;ller, Carsten'
'Riedel, Sebastian'

_publ_section_title
;
 On the synthesis and structure of reactive halonium ions.
;
_journal_issue 29
_journal_name_full 'Chemical science'
_journal_page_first 13229
_journal_page_last 13234
_journal_paper_doi 10.1039/d5sc03756e
_journal_volume 16
_journal_year 2025
_chemical_formula_sum 'C4 H6 F34 I O6 Sb Te6'
_chemical_formula_weight 1810.34
_space_group_crystal_system triclinic
_space_group_IT_number 2
_space_group_name_Hall '-P 1'
_space_group_name_H-M_alt 'P -1'
_atom_sites_solution_hydrogens geom
_atom_sites_solution_primary direct
_audit_creation_method
;FinalCif V149 by Daniel Kratzert, Freiburg 2025, 
https://dkratzert.de/finalcif.html
;
_audit_update_record
;
2025-05-21 deposited with the CCDC.	2025-06-19 downloaded from the CCDC.
;
_cell_angle_alpha 92.260(3)
_cell_angle_beta 114.527(3)
_cell_angle_gamma 119.573(2)
_cell_formula_units_Z 1
_cell_length_a 9.9568(7)
_cell_length_b 10.0522(6)
_cell_length_c 10.7376(8)
_cell_measurement_reflns_used 9994
_cell_measurement_temperature 100(2)
_cell_measurement_theta_max 28.302
_cell_measurement_theta_min 2.192
_cell_volume 808.81(10)
_computing_cell_refinement 'SAINT V8.40B'
_computing_data_collection 'Bruker BIS V6.2.18/2023-03-24 and APEX4 2022.1-1'
_computing_data_reduction 'SAINT V8.40B'
_computing_structure_refinement 'SHELXL-2018/3 (Sheldrick, 2018)'
_computing_structure_solution 'SHELXT (G. Sheldrick)'
_diffrn_ambient_environment N~2~
_diffrn_ambient_temperature 100(2)
_diffrn_detector CPAD
_diffrn_detector_area_resol_mean 7.41
_diffrn_detector_type 'Bruker PHOTON III'
_diffrn_measured_fraction_theta_full 0.999
_diffrn_measured_fraction_theta_max 0.998
_diffrn_measurement_device 'three-circle diffractometer'
_diffrn_measurement_device_type 'Bruker D8 VENTURE dual wavelength Mo/Cu'
_diffrn_measurement_method '\w and \f scans'
_diffrn_measurement_specimen_support 'MiTeGen micromount'
_diffrn_radiation_monochromator 'mirror optics'
_diffrn_radiation_probe x-ray
_diffrn_radiation_type MoK\a
_diffrn_radiation_wavelength 0.71073
_diffrn_reflns_av_R_equivalents 0.0719
_diffrn_reflns_av_unetI/netI 0.0322
_diffrn_reflns_Laue_measured_fraction_full 0.999
_diffrn_reflns_Laue_measured_fraction_max 0.998
_diffrn_reflns_limit_h_max 11
_diffrn_reflns_limit_h_min -13
_diffrn_reflns_limit_k_max 13
_diffrn_reflns_limit_k_min -13
_diffrn_reflns_limit_l_max 14
_diffrn_reflns_limit_l_min 0
_diffrn_reflns_number 4035
_diffrn_reflns_point_group_measured_fraction_full 0.999
_diffrn_reflns_point_group_measured_fraction_max 0.998
_diffrn_reflns_theta_full 25.242
_diffrn_reflns_theta_max 28.341
_diffrn_reflns_theta_min 2.192
_diffrn_source 'microfocus sealed X-ray tube'
_diffrn_source_current 1.40
_diffrn_source_type 'Incoatec I\ms'
_diffrn_source_voltage 50.00
_exptl_absorpt_coefficient_mu 7.333
_exptl_absorpt_correction_T_max 0.745687
_exptl_absorpt_correction_T_min 0.525955
_exptl_absorpt_correction_type multi-scan
_exptl_absorpt_process_details
;TWINABS - Bruker AXS scaling for twinned crystals - Version 2012/1: Krause, L., 
Herbst-Irmer, R., Sheldrick G.M. & Stalke D., J. Appl. Cryst. 48 (2015) 3-10
;
_exptl_crystal_colour colourless
_exptl_crystal_density_diffrn 3.717
_exptl_crystal_description plate
_exptl_crystal_F_000 800
_exptl_crystal_size_max 0.125
_exptl_crystal_size_mid 0.121
_exptl_crystal_size_min 0.051
_refine_diff_density_max 0.978
_refine_diff_density_min -1.088
_refine_diff_density_rms 0.198
_refine_ls_extinction_method none
_refine_ls_goodness_of_fit_ref 1.085
_refine_ls_hydrogen_treatment constr
_refine_ls_matrix_type full
_refine_ls_number_parameters 278
_refine_ls_number_reflns 4035
_refine_ls_number_restraints 48
_refine_ls_restrained_S_all 1.100
_refine_ls_R_factor_all 0.0342
_refine_ls_R_factor_gt 0.0316
_refine_ls_shift/su_max 0.000
_refine_ls_shift/su_mean 0.000
_refine_ls_structure_factor_coef Fsqd
_refine_ls_weighting_details 'w=1/[\s^2^(Fo^2^)+(0.0204P)^2^+5.5590P] where P=(Fo^2^+2Fc^2^)/3'
_refine_ls_weighting_scheme calc
_refine_ls_wR_factor_gt 0.0668
_refine_ls_wR_factor_ref 0.0685
_reflns_Friedel_coverage 0.000
_reflns_number_gt 3846
_reflns_number_total 4035
_reflns_threshold_expression 'I > 2\s(I)'
_twin_special_details 'The data was integrated as a 2-component twin.'
_twin_individual_id 2
_twin_individual_twin_matrix_11 0.99273
_twin_individual_twin_matrix_12 -0.0012
_twin_individual_twin_matrix_13 0.00469
_twin_individual_twin_matrix_21 -0.98382
_twin_individual_twin_matrix_22 0.00128
_twin_individual_twin_matrix_23 -1.01149
_twin_individual_twin_matrix_31 0.07076
_twin_individual_twin_matrix_32 1.0003
_twin_individual_twin_matrix_33 0.96642
_cod_data_source_file d5sc03756e2.cif
_cod_data_source_block LF460B
_cod_depositor_comments 'Adding full bibliography for 1574893--1574896.cif.'
_cod_database_code 1574895
_shelx_shelxl_version_number 2018/3
_shelx_space_group_comment
;
The symmetry employed for this shelxl refinement is uniquely defined
by the following loop, which should always be used as a source of
symmetry information in preference to the above space-group names.
They are only intended as comments.
;
_shelx_estimated_absorpt_t_min 0.461
_shelx_estimated_absorpt_t_max 0.706
_diffrn_measurement_ambient_temperature_device_make 'Oxford Cryostream 800'

loop_
_space_group_symop_operation_xyz
'x, y, z'
'-x, -y, -z'

loop_
_atom_site_label
_atom_site_type_symbol
_atom_site_fract_x
_atom_site_fract_y
_atom_site_fract_z
_atom_site_U_iso_or_equiv
_atom_site_adp_type
_atom_site_occupancy
_atom_site_site_symmetry_order
_atom_site_calc_flag
_atom_site_refinement_flags_posn
_atom_site_refinement_flags_adp
_atom_site_refinement_flags_occupancy
_atom_site_disorder_assembly
_atom_site_disorder_group
Te1 Te 0.19274(4) 0.09841(4) 0.26658(3) 0.01430(8) Uani 1 1 d . . . . .
Sb1 Sb 0.500000 0.500000 0.500000 0.01068(9) Uani 1 2 d S . P . .
F1 F -0.0204(5) -0.0939(4) 0.1522(4) 0.0256(7) Uani 1 1 d . . . . .
O1 O 0.4087(5) 0.2912(4) 0.3784(4) 0.0147(7) Uani 1 1 d . . . . .
Te2 Te 0.80058(4) 0.41257(4) 0.73275(3) 0.01391(8) Uani 1 1 d . . . . .
F2 F 0.2756(5) 0.0598(4) 0.1560(4) 0.0258(8) Uani 1 1 d . . . . .
O2 O 0.7251(5) 0.5213(5) 0.6190(4) 0.0136(7) Uani 1 1 d . . . . .
Te3 Te 0.31766(4) 0.41894(4) 0.73195(3) 0.01380(8) Uani 1 1 d . . . . .
F3 F 0.2628(5) -0.0079(4) 0.3819(4) 0.0276(8) Uani 1 1 d . . . . .
O3 O 0.4043(5) 0.3904(4) 0.6179(4) 0.0137(7) Uani 1 1 d . . . . .
F4 F 0.0893(4) 0.1218(4) 0.3653(4) 0.0247(7) Uani 1 1 d . . . . .
F5 F 0.1017(5) 0.1880(4) 0.1400(4) 0.0247(7) Uani 1 1 d . . . . .
F6 F 0.8860(5) 0.3137(4) 0.8501(4) 0.0255(7) Uani 1 1 d . . . . .
F7 F 0.7480(5) 0.4618(4) 0.8650(3) 0.0225(7) Uani 1 1 d . . . . .
F8 F 0.5841(4) 0.2212(4) 0.6411(4) 0.0242(7) Uani 1 1 d . . . . .
F9 F 0.8644(5) 0.3588(5) 0.6125(4) 0.0264(8) Uani 1 1 d . . . . .
F10 F 1.0247(4) 0.5988(4) 0.8338(4) 0.0237(7) Uani 1 1 d . . . . .
F11 F 0.2351(5) 0.4407(4) 0.8493(4) 0.0245(7) Uani 1 1 d . . . . .
F12 F 0.2439(6) 0.5361(5) 0.6362(4) 0.0318(9) Uani 1 1 d . . . . .
F13 F 0.0983(5) 0.2346(5) 0.6157(4) 0.0281(8) Uani 1 1 d . . . . .
F14 F 0.3839(5) 0.3003(5) 0.8359(4) 0.0273(8) Uani 1 1 d . . . . .
F15 F 0.5315(5) 0.6026(4) 0.8617(4) 0.0296(8) Uani 1 1 d . . . . .
C2 C 0.310(4) 0.964(4) 0.877(3) 0.028(7) Uani 0.5 1 d . U P A -1
H1A H 0.195586 0.929104 0.871580 0.033 Uiso 0.5 1 calc R U P A -1
H1B H 0.393615 1.081293 0.927053 0.033 Uiso 0.5 1 calc R U P A -1
C1 C 0.282(3) 0.935(3) 0.734(2) 0.045(5) Uani 0.5 1 d . U P A -1
H2 H 0.236473 0.996669 0.681063 0.054 Uiso 0.5 1 calc R U P A -1
C3 C 0.692(3) 1.029(3) 1.101(3) 0.018(5) Uani 0.5 1 d . U P A -1
H3A H 0.765016 0.984497 1.113330 0.022 Uiso 0.5 1 calc R U P A -1
H3B H 0.713432 1.102236 1.042634 0.022 Uiso 0.5 1 calc R U P A -1
C4 C 0.744(2) 1.122(2) 1.256(2) 0.034(4) Uani 0.5 1 d . U P A -1
H4 H 0.871336 1.215466 1.307125 0.041 Uiso 0.5 1 calc R U P A -1
F19 F 0.7178(14) 1.0187(14) 1.3350(10) 0.059(3) Uani 0.5 1 d . U P A -1
I1 I 0.41808(9) 0.84022(8) 1.00046(8) 0.01927(14) Uani 0.5 1 d . . P A -1
F18 F 0.6407(15) 1.1746(14) 1.2371(15) 0.076(4) Uani 0.5 1 d . U P A -1
F17 F 0.4413(19) 0.9816(19) 0.7482(16) 0.084(4) Uani 0.5 1 d . U P A -1
F16 F 0.1735(16) 0.7833(14) 0.6651(10) 0.055(3) Uani 0.5 1 d . U P A -1

loop_
_atom_site_aniso_label
_atom_site_aniso_U_11
_atom_site_aniso_U_22
_atom_site_aniso_U_33
_atom_site_aniso_U_23
_atom_site_aniso_U_13
_atom_site_aniso_U_12
Te1 0.01203(15) 0.01511(16) 0.01178(15) 0.00084(12) 0.00479(12) 0.00626(13)
Sb1 0.0088(2) 0.0135(2) 0.00903(18) 0.00261(17) 0.00411(16) 0.00622(18)
F1 0.0187(17) 0.0210(17) 0.0206(17) -0.0025(13) 0.0069(14) 0.0036(14)
O1 0.0111(16) 0.0129(17) 0.0143(17) -0.0024(14) 0.0045(14) 0.0051(14)
Te2 0.01139(15) 0.01758(17) 0.01223(15) 0.00435(12) 0.00438(12) 0.00903(13)
F2 0.0196(17) 0.0284(18) 0.0237(17) -0.0043(14) 0.0118(14) 0.0099(15)
O2 0.0106(16) 0.0195(18) 0.0115(16) 0.0045(14) 0.0037(14) 0.0103(15)
Te3 0.01429(16) 0.01770(17) 0.01254(15) 0.00509(12) 0.00840(13) 0.00956(14)
F3 0.0262(18) 0.0158(16) 0.0252(18) 0.0053(14) 0.0046(15) 0.0086(15)
O3 0.0162(17) 0.0193(18) 0.0102(16) 0.0049(14) 0.0074(14) 0.0121(16)
F4 0.0169(16) 0.0250(17) 0.0251(17) -0.0015(14) 0.0129(14) 0.0059(14)
F5 0.0214(17) 0.0255(18) 0.0162(16) 0.0035(13) 0.0022(14) 0.0122(15)
F6 0.0247(18) 0.0300(19) 0.0236(17) 0.0121(15) 0.0085(15) 0.0191(16)
F7 0.0242(17) 0.037(2) 0.0153(15) 0.0099(14) 0.0117(14) 0.0214(16)
F8 0.0143(16) 0.0167(16) 0.0241(17) 0.0051(13) 0.0016(14) 0.0042(13)
F9 0.035(2) 0.038(2) 0.0238(17) 0.0112(15) 0.0182(16) 0.0284(18)
F10 0.0125(15) 0.0234(17) 0.0233(17) 0.0058(14) 0.0038(13) 0.0066(14)
F11 0.0280(18) 0.0299(18) 0.0249(17) 0.0093(14) 0.0183(15) 0.0178(16)
F12 0.054(3) 0.046(2) 0.042(2) 0.0321(19) 0.038(2) 0.044(2)
F13 0.0155(16) 0.0319(19) 0.0222(17) -0.0003(14) 0.0107(14) 0.0036(15)
F14 0.040(2) 0.041(2) 0.0268(18) 0.0234(16) 0.0244(17) 0.0320(19)
F15 0.0251(18) 0.0235(18) 0.0211(17) -0.0057(14) 0.0127(15) 0.0016(15)
C2 0.029(8) 0.028(8) 0.028(8) 0.009(5) 0.011(5) 0.019(5)
C1 0.039(6) 0.048(6) 0.049(6) 0.029(5) 0.019(4) 0.027(5)
C3 0.015(6) 0.020(6) 0.022(6) 0.005(4) 0.010(4) 0.010(4)
C4 0.027(5) 0.032(5) 0.042(6) 0.006(4) 0.018(4) 0.016(4)
F19 0.044(5) 0.068(6) 0.024(4) 0.008(4) 0.020(4) 0.002(4)
I1 0.0133(3) 0.0157(3) 0.0246(3) 0.0068(3) 0.0070(3) 0.0074(3)
F18 0.049(5) 0.057(6) 0.104(8) -0.021(5) 0.027(5) 0.032(5)
F17 0.073(6) 0.117(8) 0.106(8) 0.082(6) 0.065(6) 0.062(6)
F16 0.083(6) 0.061(6) 0.033(4) 0.009(4) 0.021(4) 0.055(5)

loop_
_atom_type_symbol
_atom_type_description
_atom_type_scat_dispersion_real
_atom_type_scat_dispersion_imag
_atom_type_scat_source
C C 0.0033 0.0016 'International Tables Vol C Tables 4.2.6.8 and 6.1.1.4'
H H 0.0000 0.0000 'International Tables Vol C Tables 4.2.6.8 and 6.1.1.4'
F F 0.0171 0.0103 'International Tables Vol C Tables 4.2.6.8 and 6.1.1.4'
I I -0.4742 1.8119 'International Tables Vol C Tables 4.2.6.8 and 6.1.1.4'
O O 0.0106 0.0060 'International Tables Vol C Tables 4.2.6.8 and 6.1.1.4'
Sb Sb -0.5866 1.5461 'International Tables Vol C Tables 4.2.6.8 and 6.1.1.4'
Te Te -0.5308 1.6751 'International Tables Vol C Tables 4.2.6.8 and 6.1.1.4'

loop_
_geom_angle_atom_site_label_1
_geom_angle_atom_site_label_2
_geom_angle_atom_site_label_3
_geom_angle
_geom_angle_site_symmetry_1
_geom_angle_site_symmetry_3
_geom_angle_publ_flag
F3 Te1 F2 90.39(18) . . ?
F3 Te1 F1 88.27(16) . . ?
F2 Te1 F1 88.21(16) . . ?
F3 Te1 F5 174.64(15) . . ?
F2 Te1 F5 89.73(17) . . ?
F1 Te1 F5 86.38(16) . . ?
F3 Te1 F4 90.44(18) . . ?
F2 Te1 F4 174.82(15) . . ?
F1 Te1 F4 86.71(15) . . ?
F5 Te1 F4 88.96(17) . . ?
F3 Te1 O1 91.97(16) . . ?
F2 Te1 O1 90.39(16) . . ?
F1 Te1 O1 178.58(16) . . ?
F5 Te1 O1 93.38(16) . . ?
F4 Te1 O1 94.69(15) . . ?
O3 Sb1 O3 180.0 . 2_666 ?
O3 Sb1 O2 90.93(15) . . ?
O3 Sb1 O2 89.07(15) 2_666 . ?
O3 Sb1 O2 89.07(15) . 2_666 ?
O3 Sb1 O2 90.93(15) 2_666 2_666 ?
O2 Sb1 O2 180.00(15) . 2_666 ?
O3 Sb1 O1 90.80(15) . 2_666 ?
O3 Sb1 O1 89.20(15) 2_666 2_666 ?
O2 Sb1 O1 91.13(15) . 2_666 ?
O2 Sb1 O1 88.87(15) 2_666 2_666 ?
O3 Sb1 O1 89.20(15) . . ?
O3 Sb1 O1 90.80(15) 2_666 . ?
O2 Sb1 O1 88.87(15) . . ?
O2 Sb1 O1 91.13(15) 2_666 . ?
O1 Sb1 O1 180.0 2_666 . ?
Te1 O1 Sb1 137.8(2) . . ?
F8 Te2 F9 90.79(18) . . ?
F8 Te2 F6 87.92(16) . . ?
F9 Te2 F6 88.43(16) . . ?
F8 Te2 F7 90.13(17) . . ?
F9 Te2 F7 175.07(15) . . ?
F6 Te2 F7 86.76(16) . . ?
F8 Te2 F10 176.00(15) . . ?
F9 Te2 F10 89.28(17) . . ?
F6 Te2 F10 88.09(16) . . ?
F7 Te2 F10 89.46(16) . . ?
F8 Te2 O2 94.81(16) . . ?
F9 Te2 O2 91.48(16) . . ?
F6 Te2 O2 177.27(17) . . ?
F7 Te2 O2 93.27(15) . . ?
F10 Te2 O2 89.18(16) . . ?
Te2 O2 Sb1 137.2(2) . . ?
F12 Te3 F13 90.5(2) . . ?
F12 Te3 F11 88.16(16) . . ?
F13 Te3 F11 87.90(16) . . ?
F12 Te3 F15 90.8(2) . . ?
F13 Te3 F15 174.51(15) . . ?
F11 Te3 F15 86.79(16) . . ?
F12 Te3 F14 175.80(15) . . ?
F13 Te3 F14 88.79(19) . . ?
F11 Te3 F14 87.69(16) . . ?
F15 Te3 F14 89.58(19) . . ?
F12 Te3 O3 94.74(16) . . ?
F13 Te3 O3 91.90(16) . . ?
F11 Te3 O3 177.10(16) . . ?
F15 Te3 O3 93.32(16) . . ?
F14 Te3 O3 89.41(16) . . ?
Te3 O3 Sb1 138.5(2) . . ?
C1 C2 I1 113(2) . . ?
F16 C1 F17 107(2) . . ?
F16 C1 C2 110(2) . . ?
F17 C1 C2 105.9(19) . . ?
C4 C3 I1 106.1(15) . . ?
F18 C4 F19 109.6(16) . . ?
F18 C4 C3 109.4(17) . . ?
F19 C4 C3 108.9(17) . . ?
C3 I1 C2 98.1(13) . . ?

loop_
_geom_bond_atom_site_label_1
_geom_bond_atom_site_label_2
_geom_bond_distance
_geom_bond_site_symmetry_2
_geom_bond_publ_flag
Te1 F3 1.813(4) . ?
Te1 F2 1.827(3) . ?
Te1 F1 1.830(3) . ?
Te1 F5 1.833(3) . ?
Te1 F4 1.835(3) . ?
Te1 O1 1.839(4) . ?
Sb1 O3 1.949(4) . ?
Sb1 O3 1.949(4) 2_666 ?
Sb1 O2 1.957(3) . ?
Sb1 O2 1.957(3) 2_666 ?
Sb1 O1 1.962(3) 2_666 ?
Sb1 O1 1.962(3) . ?
Te2 F8 1.820(3) . ?
Te2 F9 1.825(3) . ?
Te2 F6 1.829(3) . ?
Te2 F7 1.831(3) . ?
Te2 F10 1.835(3) . ?
Te2 O2 1.845(4) . ?
Te3 F12 1.818(4) . ?
Te3 F13 1.823(4) . ?
Te3 F11 1.824(3) . ?
Te3 F15 1.827(4) . ?
Te3 F14 1.837(3) . ?
Te3 O3 1.850(3) . ?
C2 C1 1.43(3) . ?
C2 I1 2.18(3) . ?
C1 F16 1.29(2) . ?
C1 F17 1.35(3) . ?
C3 C4 1.61(3) . ?
C3 I1 2.12(2) . ?
C4 F18 1.32(2) . ?
C4 F19 1.36(2) . ?
